data_4077451
loop_
_publ_author_name
'Evans, William J.'
'Giarikos, Dimitrios G.'
'Ziller, Joseph W.'

_publ_section_title
;
 Lanthanide Carboxylate Precursors for Diene Polymerization
 Catalysis:&#x00A0; Syntheses, Structures, and Reactivity with Et2AlCl
;
_journal_issue 26
_journal_name_full Organometallics
_journal_page_first 5751
_journal_paper_doi 10.1021/om010887n
_journal_volume 20
_journal_year 2001
_chemical_formula_sum 'C61 H91 N5 Nd2 O12'
_chemical_formula_weight 1374.87
_chemical_name_systematic
; 
 ? 
;
_space_group_IT_number 14
_symmetry_cell_setting monoclinic
_symmetry_space_group_name_Hall '-P 2yn'
_symmetry_space_group_name_H-M 'P 1 21/n 1'
_atom_sites_solution_hydrogens geom
_atom_sites_solution_primary direct
_atom_sites_solution_secondary difmap
_audit_creation_method SHELXTL
_cell_angle_alpha 90.00
_cell_angle_beta 101.5970(10)
_cell_angle_gamma 90.00
_cell_formula_units_Z 2
_cell_length_a 11.4336(8)
_cell_length_b 16.1820(12)
_cell_length_c 18.0028(13)
_cell_measurement_temperature 158(2)
_cell_volume 3262.9(4)
_computing_cell_refinement 'Bruker SMART/SAINT'
_computing_data_collection 'Bruker SMART'
_computing_data_reduction 'Bruker SHELXTL'
_computing_molecular_graphics 'Bruker SHELXTL'
_computing_publication_material 'Bruker SHELXTL'
_computing_structure_refinement 'Bruker SHELXTL'
_computing_structure_solution 'Bruker SHELXTL'
_diffrn_ambient_temperature 158(2)
_diffrn_measured_fraction_theta_full 0.995
_diffrn_measured_fraction_theta_max 0.995
_diffrn_measurement_device_type 'CCD area detector'
_diffrn_measurement_method 'phi and omega scans'
_diffrn_radiation_monochromator graphite
_diffrn_radiation_source 'sealed tube'
_diffrn_radiation_type MoK\a
_diffrn_radiation_wavelength 0.71073
_diffrn_reflns_av_R_equivalents 0.0677
_diffrn_reflns_av_sigmaI/netI 0.0784
_diffrn_reflns_limit_h_max 12
_diffrn_reflns_limit_h_min -12
_diffrn_reflns_limit_k_max 13
_diffrn_reflns_limit_k_min -18
_diffrn_reflns_limit_l_max 19
_diffrn_reflns_limit_l_min -19
_diffrn_reflns_number 14848
_diffrn_reflns_theta_full 23.29
_diffrn_reflns_theta_max 23.29
_diffrn_reflns_theta_min 1.71
_diffrn_standards_decay_% '< 1.0'
_exptl_absorpt_coefficient_mu 1.633
_exptl_absorpt_correction_T_max 0.7254
_exptl_absorpt_correction_T_min 0.6761
_exptl_absorpt_correction_type none
_exptl_crystal_colour pale_purple
_exptl_crystal_density_diffrn 1.399
_exptl_crystal_density_meas ?
_exptl_crystal_density_method 'not measured'
_exptl_crystal_description irregular
_exptl_crystal_F_000 1416
_exptl_crystal_size_max 0.26
_exptl_crystal_size_mid 0.22
_exptl_crystal_size_min 0.21
_refine_diff_density_max 0.806
_refine_diff_density_min -1.038
_refine_diff_density_rms 0.146
_refine_ls_extinction_method none
_refine_ls_goodness_of_fit_ref 1.026
_refine_ls_hydrogen_treatment constr
_refine_ls_matrix_type full
_refine_ls_number_parameters 357
_refine_ls_number_reflns 4675
_refine_ls_number_restraints 0
_refine_ls_restrained_S_all 1.026
_refine_ls_R_factor_all 0.0541
_refine_ls_R_factor_gt 0.0344
_refine_ls_shift/su_max 0.001
_refine_ls_shift/su_mean 0.000
_refine_ls_structure_factor_coef Fsqd
_refine_ls_weighting_details 'calc w=1/[\s^2^(Fo^2^)+(0.0244P)^2^+0.0000P] where P=(Fo^2^+2Fc^2^)/3'
_refine_ls_weighting_scheme calc
_refine_ls_wR_factor_gt 0.0704
_refine_ls_wR_factor_ref 0.0792
_reflns_number_gt 3771
_reflns_number_total 4675
_reflns_threshold_expression >2sigma(I)
_cod_data_source_file om010887n.cif
_cod_data_source_block dg5
_cod_depositor_comments
;
The following automatic conversions were performed:

'_symmetry_cell_setting' value 'Monoclinic' changed to 'monoclinic'
according to /home/saulius/struct/CIF-dictionaries/cif_core.dic
dictionary named 'cif_core.dic' version 2.4.2 from 2011-04-26.

Automatic conversion script
Id: cif_fix_values 1715 2011-07-08 13:25:40Z adriana 

The following automatic conversions were performed:

'_exptl_crystal_density_meas' value 'none' was changed to '?' - the
value is perceived as not measured.

Automatic conversion script
Id: cif_fix_values 3008 2015-01-20 13:52:24Z robertas 
;
_cod_original_sg_symbol_H-M P2(1)/n
_cod_database_code 4077451

loop_
_symmetry_equiv_pos_as_xyz
'x, y, z'
'-x+1/2, y+1/2, -z+1/2'
'-x, -y, -z'
'x-1/2, -y-1/2, z-1/2'

loop_
_atom_site_label
_atom_site_type_symbol
_atom_site_fract_x
_atom_site_fract_y
_atom_site_fract_z
_atom_site_U_iso_or_equiv
_atom_site_adp_type
_atom_site_occupancy
_atom_site_symmetry_multiplicity
_atom_site_calc_flag
_atom_site_refinement_flags
_atom_site_disorder_assembly
_atom_site_disorder_group
Nd1 Nd 0.93798(2) 0.030561(16) 0.882825(14) 0.01908(11) Uani 1 1 d . . .
O1 O 0.8262(3) 0.12375(19) 0.94871(17) 0.0259(8) Uani 1 1 d . . .
O2 O 0.9294(3) 0.0714(2) 1.05574(17) 0.0257(8) Uani 1 1 d . . .
O3 O 0.8183(3) -0.0653(2) 0.93510(17) 0.0228(8) Uani 1 1 d . . .
O4 O 0.9040(3) -0.11365(19) 1.04960(17) 0.0235(8) Uani 1 1 d . . .
O5 O 1.0818(3) 0.0296(2) 0.79177(19) 0.0286(8) Uani 1 1 d . . .
O6 O 0.9201(3) -0.0457(2) 0.76071(18) 0.0328(9) Uani 1 1 d . . .
N1 N 0.7116(3) 0.0458(2) 0.7998(2) 0.0223(10) Uani 1 1 d . . .
N2 N 0.9157(3) 0.1808(2) 0.8125(2) 0.0259(10) Uani 1 1 d . . .
C1 C 0.8508(4) 0.1194(3) 1.0203(3) 0.0213(12) Uani 1 1 d . . .
C2 C 0.7793(4) 0.1720(3) 1.0651(3) 0.0290(13) Uani 1 1 d . . .
C3 C 0.7012(5) 0.2343(4) 1.0146(3) 0.0543(17) Uani 1 1 d . . .
H3A H 0.7516 0.2714 0.9916 0.081 Uiso 1 1 calc R . .
H3B H 0.6556 0.2666 1.0450 0.081 Uiso 1 1 calc R . .
H3C H 0.6459 0.2050 0.9745 0.081 Uiso 1 1 calc R . .
C4 C 0.8633(5) 0.2182(4) 1.1277(3) 0.064(2) Uani 1 1 d . . .
H4A H 0.9123 0.2567 1.1051 0.096 Uiso 1 1 calc R . .
H4B H 0.9151 0.1786 1.1599 0.096 Uiso 1 1 calc R . .
H4C H 0.8164 0.2491 1.1584 0.096 Uiso 1 1 calc R . .
C5 C 0.7032(5) 0.1114(4) 1.1022(3) 0.0444(16) Uani 1 1 d . . .
H5A H 0.7571 0.0800 1.1423 0.053 Uiso 1 1 calc R . .
H5B H 0.6484 0.1439 1.1269 0.053 Uiso 1 1 calc R . .
C6 C 0.6331(5) 0.0529(4) 1.0503(4) 0.0589(19) Uani 1 1 d . . .
H6A H 0.5878 0.0172 1.0784 0.088 Uiso 1 1 calc R . .
H6B H 0.6864 0.0190 1.0266 0.088 Uiso 1 1 calc R . .
H6C H 0.5776 0.0831 1.0110 0.088 Uiso 1 1 calc R . .
C7 C 0.8298(4) -0.1184(3) 0.9877(3) 0.0190(11) Uani 1 1 d . . .
C8 C 0.7514(4) -0.1954(3) 0.9722(2) 0.0210(11) Uani 1 1 d . . .
C9 C 0.6279(4) -0.1722(3) 0.9259(3) 0.0329(13) Uani 1 1 d . . .
H9A H 0.5877 -0.1352 0.9559 0.049 Uiso 1 1 calc R . .
H9B H 0.5801 -0.2223 0.9131 0.049 Uiso 1 1 calc R . .
H9C H 0.6372 -0.1441 0.8792 0.049 Uiso 1 1 calc R . .
C10 C 0.8138(4) -0.2534(3) 0.9250(3) 0.0362(14) Uani 1 1 d . . .
H10A H 0.8929 -0.2682 0.9543 0.054 Uiso 1 1 calc R . .
H10B H 0.8225 -0.2255 0.8782 0.054 Uiso 1 1 calc R . .
H10C H 0.7660 -0.3036 0.9126 0.054 Uiso 1 1 calc R . .
C11 C 0.7411(4) -0.2389(3) 1.0462(2) 0.0278(12) Uani 1 1 d . . .
H11A H 0.6961 -0.2910 1.0333 0.033 Uiso 1 1 calc R . .
H11B H 0.8224 -0.2539 1.0735 0.033 Uiso 1 1 calc R . .
C12 C 0.6807(4) -0.1894(3) 1.0994(3) 0.0352(14) Uani 1 1 d . . .
H12A H 0.6778 -0.2223 1.1447 0.053 Uiso 1 1 calc R . .
H12B H 0.5993 -0.1752 1.0736 0.053 Uiso 1 1 calc R . .
H12C H 0.7260 -0.1386 1.1143 0.053 Uiso 1 1 calc R . .
C13 C 1.0168(5) -0.0188(3) 0.7461(3) 0.0278(13) Uani 1 1 d . A .
C14 C 1.0551(5) -0.0450(3) 0.6722(3) 0.0369(14) Uani 1 1 d . . .
C15A C 0.9707(7) -0.1055(5) 0.6260(4) 0.052(2) Uiso 0.75 1 d P A 1
H15A H 0.9242 -0.0774 0.5815 0.077 Uiso 0.75 1 calc PR A 1
H15B H 0.9165 -0.1277 0.6569 0.077 Uiso 0.75 1 calc PR A 1
H15C H 1.0163 -0.1508 0.6095 0.077 Uiso 0.75 1 calc PR A 1
C16A C 1.1819(6) -0.0834(5) 0.6907(4) 0.041(2) Uiso 0.75 1 d P A 1
H16A H 1.2415 -0.0391 0.7005 0.061 Uiso 0.75 1 calc PR A 1
H16B H 1.1948 -0.1166 0.6476 0.061 Uiso 0.75 1 calc PR A 1
H16C H 1.1894 -0.1186 0.7357 0.061 Uiso 0.75 1 calc PR A 1
C17A C 1.0714(7) 0.0347(5) 0.6261(4) 0.049(2) Uiso 0.75 1 d P A 1
H17A H 1.1383 0.0671 0.6557 0.059 Uiso 0.75 1 calc PR A 1
H17B H 1.0952 0.0175 0.5784 0.059 Uiso 0.75 1 calc PR A 1
C18A C 0.9674(9) 0.0894(7) 0.6064(6) 0.051(3) Uiso 0.75 1 d P A 1
H18A H 0.9874 0.1364 0.5769 0.076 Uiso 0.75 1 calc PR A 1
H18B H 0.9451 0.1097 0.6529 0.076 Uiso 0.75 1 calc PR A 1
H18C H 0.9004 0.0588 0.5763 0.076 Uiso 0.75 1 calc PR A 1
C15B C 1.175(2) -0.0171(16) 0.6731(14) 0.052(7) Uiso 0.25 1 d P A 2
H15D H 1.1793 0.0431 0.6795 0.078 Uiso 0.25 1 calc PR A 2
H15E H 1.1981 -0.0320 0.6252 0.078 Uiso 0.25 1 calc PR A 2
H15F H 1.2303 -0.0433 0.7153 0.078 Uiso 0.25 1 calc PR A 2
C16B C 1.022(2) -0.1511(16) 0.6709(14) 0.063(7) Uiso 0.25 1 d P A 2
H16D H 1.0342 -0.1719 0.7230 0.095 Uiso 0.25 1 calc PR A 2
H16E H 1.0747 -0.1808 0.6433 0.095 Uiso 0.25 1 calc PR A 2
H16F H 0.9387 -0.1599 0.6456 0.095 Uiso 0.25 1 calc PR A 2
C17B C 0.962(2) -0.0121(14) 0.6122(13) 0.045(6) Uiso 0.25 1 d P A 2
H17C H 0.9781 -0.0357 0.5645 0.054 Uiso 0.25 1 calc PR A 2
H17D H 0.8869 -0.0375 0.6200 0.054 Uiso 0.25 1 calc PR A 2
C18B C 0.936(3) 0.0720(19) 0.5967(18) 0.038(8) Uiso 0.25 1 d P A 2
H18D H 0.8702 0.0766 0.5525 0.057 Uiso 0.25 1 calc PR A 2
H18E H 1.0065 0.1001 0.5860 0.057 Uiso 0.25 1 calc PR A 2
H18F H 0.9120 0.0978 0.6406 0.057 Uiso 0.25 1 calc PR A 2
C19 C 0.6172(4) 0.0466(3) 0.8325(3) 0.0240(12) Uani 1 1 d . . .
H19A H 0.6295 0.0353 0.8853 0.029 Uiso 1 1 calc R . .
C20 C 0.5022(4) 0.0629(3) 0.7943(3) 0.0324(13) Uani 1 1 d . . .
H20A H 0.4375 0.0627 0.8201 0.039 Uiso 1 1 calc R . .
C21 C 0.4835(4) 0.0795(3) 0.7181(3) 0.0318(13) Uani 1 1 d . . .
H21A H 0.4056 0.0911 0.6901 0.038 Uiso 1 1 calc R . .
C22 C 0.5799(4) 0.0790(3) 0.6831(3) 0.0313(13) Uani 1 1 d . . .
H22A H 0.5696 0.0908 0.6304 0.038 Uiso 1 1 calc R . .
C23 C 0.6906(4) 0.0614(3) 0.7250(3) 0.0267(12) Uani 1 1 d . . .
H23A H 0.7562 0.0602 0.6999 0.032 Uiso 1 1 calc R . .
C24 C 1.0141(4) 0.2130(3) 0.7941(2) 0.0275(12) Uani 1 1 d . . .
H24A H 1.0803 0.1776 0.7935 0.033 Uiso 1 1 calc R . .
C25 C 1.0234(5) 0.2951(3) 0.7759(3) 0.0328(13) Uani 1 1 d . . .
H25A H 1.0950 0.3162 0.7639 0.039 Uiso 1 1 calc R . .
C26 C 0.9263(5) 0.3463(3) 0.7753(3) 0.0384(14) Uani 1 1 d . . .
H26A H 0.9304 0.4030 0.7626 0.046 Uiso 1 1 calc R . .
C27 C 0.8240(5) 0.3147(3) 0.7932(3) 0.0339(14) Uani 1 1 d . . .
H27A H 0.7560 0.3487 0.7925 0.041 Uiso 1 1 calc R . .
C28 C 0.8230(4) 0.2318(3) 0.8122(2) 0.0288(13) Uani 1 1 d . . .
H28A H 0.7531 0.2099 0.8258 0.035 Uiso 1 1 calc R . .
C29 C 0.4505(12) 0.0724(5) 0.4702(4) 0.091(3) Uani 1.03 1 d P . .
C30 C 0.3825(7) 0.0205(8) 0.5041(5) 0.075(2) Uani 1.03 1 d P . .
C31 C 0.4321(11) -0.0512(6) 0.5334(4) 0.083(3) Uani 1.03 1 d P . .

loop_
_atom_site_aniso_label
_atom_site_aniso_U_11
_atom_site_aniso_U_22
_atom_site_aniso_U_33
_atom_site_aniso_U_23
_atom_site_aniso_U_13
_atom_site_aniso_U_12
Nd1 0.02002(17) 0.01526(17) 0.02036(18) 0.00199(12) 0.00023(12) -0.00056(12)
O1 0.034(2) 0.024(2) 0.0179(19) -0.0016(16) 0.0001(16) 0.0010(16)
O2 0.0229(18) 0.025(2) 0.030(2) 0.0090(17) 0.0065(16) 0.0052(17)
O3 0.0195(18) 0.0218(19) 0.026(2) 0.0056(17) 0.0010(15) -0.0005(15)
O4 0.0207(18) 0.024(2) 0.0224(19) 0.0018(16) -0.0025(15) -0.0043(16)
O5 0.029(2) 0.026(2) 0.030(2) -0.0007(17) 0.0034(17) -0.0006(17)
O6 0.029(2) 0.035(2) 0.033(2) -0.0065(18) 0.0030(17) -0.0010(18)
N1 0.024(2) 0.017(2) 0.024(2) 0.0024(19) 0.002(2) 0.0003(19)
N2 0.031(2) 0.021(2) 0.022(2) 0.0032(19) -0.003(2) 0.000(2)
C1 0.020(3) 0.012(3) 0.032(3) 0.002(2) 0.005(2) -0.002(2)
C2 0.023(3) 0.033(3) 0.030(3) -0.010(3) 0.002(2) 0.007(3)
C3 0.051(4) 0.045(4) 0.067(4) 0.001(3) 0.012(3) 0.031(3)
C4 0.049(4) 0.074(5) 0.068(4) -0.043(4) 0.013(3) -0.002(4)
C5 0.038(3) 0.062(5) 0.033(3) 0.000(3) 0.007(3) 0.012(3)
C6 0.060(4) 0.046(4) 0.078(5) 0.014(4) 0.030(4) 0.001(4)
C7 0.018(3) 0.017(3) 0.023(3) -0.002(2) 0.006(2) 0.005(2)
C8 0.019(3) 0.019(3) 0.024(3) 0.001(2) 0.002(2) -0.003(2)
C9 0.029(3) 0.028(3) 0.039(3) -0.002(3) 0.001(3) -0.009(3)
C10 0.042(3) 0.028(3) 0.040(3) -0.003(3) 0.012(3) -0.004(3)
C11 0.030(3) 0.021(3) 0.032(3) -0.002(2) 0.005(2) -0.011(2)
C12 0.035(3) 0.041(4) 0.033(3) 0.001(3) 0.014(3) -0.009(3)
C13 0.029(3) 0.026(3) 0.026(3) 0.006(3) 0.001(3) 0.010(3)
C14 0.042(3) 0.040(4) 0.028(3) -0.002(3) 0.006(3) 0.007(3)
C19 0.028(3) 0.022(3) 0.021(3) 0.001(2) 0.002(2) 0.002(2)
C20 0.029(3) 0.030(3) 0.039(4) -0.004(3) 0.008(3) 0.004(3)
C21 0.025(3) 0.025(3) 0.040(3) 0.004(3) -0.006(3) 0.004(3)
C22 0.040(3) 0.027(3) 0.022(3) 0.005(3) -0.004(3) -0.005(3)
C23 0.027(3) 0.022(3) 0.030(3) 0.007(3) 0.002(3) -0.005(2)
C24 0.029(3) 0.028(3) 0.023(3) 0.004(2) -0.001(2) -0.004(3)
C25 0.040(3) 0.024(3) 0.033(3) 0.004(3) 0.005(3) -0.012(3)
C26 0.070(4) 0.014(3) 0.027(3) 0.000(3) 0.000(3) -0.007(3)
C27 0.053(4) 0.020(3) 0.026(3) 0.003(3) 0.001(3) 0.005(3)
C28 0.036(3) 0.026(3) 0.022(3) -0.002(3) 0.000(2) 0.001(3)
C29 0.152(9) 0.078(7) 0.028(4) -0.011(4) -0.016(5) 0.000(7)
C30 0.068(5) 0.110(8) 0.038(5) -0.022(5) -0.011(4) -0.021(6)
C31 0.139(9) 0.075(7) 0.037(5) -0.021(5) 0.020(5) -0.068(6)

loop_
_atom_type_symbol
_atom_type_description
_atom_type_scat_dispersion_real
_atom_type_scat_dispersion_imag
_atom_type_scat_source
C C 0.0033 0.0016 'International Tables Vol C Tables 4.2.6.8 and 6.1.1.4'
H H 0.0000 0.0000 'International Tables Vol C Tables 4.2.6.8 and 6.1.1.4'
N N 0.0061 0.0033 'International Tables Vol C Tables 4.2.6.8 and 6.1.1.4'
O O 0.0106 0.0060 'International Tables Vol C Tables 4.2.6.8 and 6.1.1.4'
Nd Nd -0.1943 3.0179 'International Tables Vol C Tables 4.2.6.8 and 6.1.1.4'

loop_
_geom_angle_atom_site_label_1
_geom_angle_atom_site_label_2
_geom_angle_atom_site_label_3
_geom_angle
_geom_angle_site_symmetry_1
_geom_angle_site_symmetry_3
O2 Nd1 O4 78.77(11) 3_757 3_757
O2 Nd1 O3 74.09(10) 3_757 .
O4 Nd1 O3 127.06(10) 3_757 .
O2 Nd1 O1 123.75(10) 3_757 .
O4 Nd1 O1 79.63(10) 3_757 .
O3 Nd1 O1 79.12(11) . .
O2 Nd1 O6 89.88(11) 3_757 .
O4 Nd1 O6 130.48(10) 3_757 .
O3 Nd1 O6 94.26(11) . .
O1 Nd1 O6 141.13(10) . .
O2 Nd1 O5 81.95(10) 3_757 .
O4 Nd1 O5 79.06(10) 3_757 .
O3 Nd1 O5 138.33(10) . .
O1 Nd1 O5 142.05(10) . .
O6 Nd1 O5 51.53(11) . .
O2 Nd1 N1 140.29(11) 3_757 .
O4 Nd1 N1 140.20(11) 3_757 .
O3 Nd1 N1 73.62(11) . .
O1 Nd1 N1 71.20(11) . .
O6 Nd1 N1 70.19(11) . .
O5 Nd1 N1 108.22(11) . .
O2 Nd1 N2 146.25(11) 3_757 .
O4 Nd1 N2 74.00(11) 3_757 .
O3 Nd1 N2 139.04(11) . .
O1 Nd1 N2 70.41(11) . .
O6 Nd1 N2 92.79(11) . .
O5 Nd1 N2 73.69(11) . .
N1 Nd1 N2 71.08(11) . .
O2 Nd1 C13 85.70(12) 3_757 .
O4 Nd1 C13 104.82(13) 3_757 .
O3 Nd1 C13 117.21(13) . .
O1 Nd1 C13 150.23(12) . .
O6 Nd1 C13 25.73(12) . .
O5 Nd1 C13 25.80(12) . .
N1 Nd1 C13 88.99(13) . .
N2 Nd1 C13 82.40(13) . .
C1 O1 Nd1 115.6(3) . .
C1 O2 Nd1 173.7(3) . 3_757
C7 O3 Nd1 139.0(3) . .
C7 O4 Nd1 142.5(3) . 3_757
C13 O5 Nd1 92.9(3) . .
C13 O6 Nd1 95.3(3) . .
C19 N1 C23 116.3(4) . .
C19 N1 Nd1 121.6(3) . .
C23 N1 Nd1 121.7(3) . .
C24 N2 C28 117.5(4) . .
C24 N2 Nd1 117.1(3) . .
C28 N2 Nd1 123.3(3) . .
O2 C1 O1 122.6(4) . .
O2 C1 C2 118.8(4) . .
O1 C1 C2 118.5(4) . .
C1 C2 C4 110.0(4) . .
C1 C2 C3 111.5(4) . .
C4 C2 C3 108.9(5) . .
C1 C2 C5 106.4(4) . .
C4 C2 C5 108.5(4) . .
C3 C2 C5 111.3(4) . .
C6 C5 C2 114.9(5) . .
O4 C7 O3 124.9(4) . .
O4 C7 C8 118.5(4) . .
O3 C7 C8 116.6(4) . .
C7 C8 C11 111.2(4) . .
C7 C8 C10 106.2(4) . .
C11 C8 C10 109.0(4) . .
C7 C8 C9 109.9(4) . .
C11 C8 C9 111.2(4) . .
C10 C8 C9 109.2(4) . .
C12 C11 C8 115.5(4) . .
O5 C13 O6 120.2(5) . .
O5 C13 C14 120.0(5) . .
O6 C13 C14 119.8(5) . .
O5 C13 Nd1 61.3(3) . .
O6 C13 Nd1 59.0(3) . .
C14 C13 Nd1 178.4(4) . .
C15B C14 C17B 116.4(14) . .
C15B C14 C15A 135.6(11) . .
C17B C14 C15A 62.3(10) . .
C15B C14 C13 109.8(10) . .
C17B C14 C13 104.4(10) . .
C15A C14 C13 113.3(5) . .
C15B C14 C16A 43.6(10) . .
C17B C14 C16A 144.8(10) . .
C15A C14 C16A 109.1(5) . .
C13 C14 C16A 109.9(4) . .
C15B C14 C17A 62.2(10) . .
C17B C14 C17A 56.7(10) . .
C15A C14 C17A 112.0(6) . .
C13 C14 C17A 108.4(5) . .
C16A C14 C17A 103.8(5) . .
C15B C14 C16B 120.5(14) . .
C17B C14 C16B 103.0(13) . .
C15A C14 C16B 40.9(8) . .
C13 C14 C16B 100.5(9) . .
C16A C14 C16B 78.5(9) . .
C17A C14 C16B 147.8(10) . .
C18A C17A C14 116.6(7) . .
C18B C17B C14 127(2) . .
N1 C19 C20 123.9(5) . .
C21 C20 C19 118.5(5) . .
C20 C21 C22 118.6(5) . .
C23 C22 C21 119.1(5) . .
N1 C23 C22 123.5(5) . .
N2 C24 C25 122.8(5) . .
C24 C25 C26 118.6(5) . .
C27 C26 C25 119.8(5) . .
C26 C27 C28 117.9(5) . .
N2 C28 C27 123.4(5) . .
C30 C29 C31 120.4(8) . 3_656
C31 C30 C29 118.0(8) . .
C30 C31 C29 121.5(8) . 3_656

loop_
_geom_bond_atom_site_label_1
_geom_bond_atom_site_label_2
_geom_bond_distance
_geom_bond_site_symmetry_2
Nd1 O2 2.360(3) 3_757
Nd1 O4 2.381(3) 3_757
Nd1 O3 2.384(3) .
Nd1 O1 2.434(3) .
Nd1 O6 2.494(3) .
Nd1 O5 2.545(3) .
Nd1 N1 2.727(4) .
Nd1 N2 2.729(4) .
Nd1 C13 2.898(5) .
O1 C1 1.265(5) .
O2 C1 1.260(5) .
O2 Nd1 2.360(3) 3_757
O3 C7 1.266(5) .
O4 C7 1.259(5) .
O4 Nd1 2.381(3) 3_757
O5 C13 1.263(6) .
O6 C13 1.264(6) .
N1 C19 1.330(5) .
N1 C23 1.345(6) .
N2 C24 1.341(5) .
N2 C28 1.342(6) .
C1 C2 1.518(6) .
C2 C4 1.522(7) .
C2 C3 1.522(7) .
C2 C5 1.548(7) .
C5 C6 1.452(7) .
C7 C8 1.529(6) .
C8 C11 1.531(6) .
C8 C10 1.535(6) .
C8 C9 1.536(6) .
C11 C12 1.518(6) .
C13 C14 1.541(7) .
C14 C15B 1.44(2) .
C14 C17B 1.45(2) .
C14 C15A 1.503(9) .
C14 C16A 1.550(8) .
C14 C17A 1.566(9) .
C14 C16B 1.76(3) .
C17A C18A 1.467(12) .
C17B C18B 1.41(4) .
C19 C20 1.381(6) .
C20 C21 1.371(7) .
C21 C22 1.375(6) .
C22 C23 1.367(6) .
C24 C25 1.379(7) .
C25 C26 1.383(7) .
C26 C27 1.372(7) .
C27 C28 1.386(7) .
C29 C30 1.370(11) .
C29 C31 1.399(11) 3_656
C30 C31 1.351(11) .
C31 C29 1.399(11) 3_656

loop_
_geom_torsion_atom_site_label_1
_geom_torsion_atom_site_label_2
_geom_torsion_atom_site_label_3
_geom_torsion_atom_site_label_4
_geom_torsion
_geom_torsion_site_symmetry_1
_geom_torsion_site_symmetry_4
O2 Nd1 O1 C1 5.8(3) 3_757 .
O4 Nd1 O1 C1 -63.1(3) 3_757 .
O3 Nd1 O1 C1 68.2(3) . .
O6 Nd1 O1 C1 151.4(3) . .
O5 Nd1 O1 C1 -119.8(3) . .
N1 Nd1 O1 C1 144.4(3) . .
N2 Nd1 O1 C1 -139.6(3) . .
C13 Nd1 O1 C1 -164.8(3) . .
O2 Nd1 O3 C7 23.4(4) 3_757 .
O4 Nd1 O3 C7 -38.7(5) 3_757 .
O1 Nd1 O3 C7 -106.7(4) . .
O6 Nd1 O3 C7 112.0(4) . .
O5 Nd1 O3 C7 80.7(5) . .
N1 Nd1 O3 C7 179.9(5) . .
N2 Nd1 O3 C7 -148.8(4) . .
C13 Nd1 O3 C7 99.8(4) . .
O2 Nd1 O5 C13 96.8(3) 3_757 .
O4 Nd1 O5 C13 176.9(3) 3_757 .
O3 Nd1 O5 C13 41.9(3) . .
O1 Nd1 O5 C13 -126.2(3) . .
O6 Nd1 O5 C13 0.5(3) . .
N1 Nd1 O5 C13 -43.7(3) . .
N2 Nd1 O5 C13 -106.8(3) . .
O2 Nd1 O6 C13 -80.3(3) 3_757 .
O4 Nd1 O6 C13 -5.2(3) 3_757 .
O3 Nd1 O6 C13 -154.4(3) . .
O1 Nd1 O6 C13 127.7(3) . .
O5 Nd1 O6 C13 -0.5(3) . .
N1 Nd1 O6 C13 134.8(3) . .
N2 Nd1 O6 C13 66.0(3) . .
O2 Nd1 N1 C19 79.3(4) 3_757 .
O4 Nd1 N1 C19 -86.4(4) 3_757 .
O3 Nd1 N1 C19 42.5(3) . .
O1 Nd1 N1 C19 -41.3(3) . .
O6 Nd1 N1 C19 143.4(4) . .
O5 Nd1 N1 C19 178.8(3) . .
N2 Nd1 N1 C19 -116.4(4) . .
C13 Nd1 N1 C19 161.3(4) . .
O2 Nd1 N1 C23 -107.8(4) 3_757 .
O4 Nd1 N1 C23 86.5(4) 3_757 .
O3 Nd1 N1 C23 -144.6(4) . .
O1 Nd1 N1 C23 131.6(4) . .
O6 Nd1 N1 C23 -43.7(3) . .
O5 Nd1 N1 C23 -8.3(4) . .
N2 Nd1 N1 C23 56.5(3) . .
C13 Nd1 N1 C23 -25.8(4) . .
O2 Nd1 N2 C24 12.0(4) 3_757 .
O4 Nd1 N2 C24 49.5(3) 3_757 .
O3 Nd1 N2 C24 178.3(3) . .
O1 Nd1 N2 C24 134.0(3) . .
O6 Nd1 N2 C24 -82.0(3) . .
O5 Nd1 N2 C24 -33.5(3) . .
N1 Nd1 N2 C24 -149.9(3) . .
C13 Nd1 N2 C24 -58.4(3) . .
O2 Nd1 N2 C28 -151.3(3) 3_757 .
O4 Nd1 N2 C28 -113.8(4) 3_757 .
O3 Nd1 N2 C28 15.0(4) . .
O1 Nd1 N2 C28 -29.3(3) . .
O6 Nd1 N2 C28 114.8(3) . .
O5 Nd1 N2 C28 163.2(4) . .
N1 Nd1 N2 C28 46.8(3) . .
C13 Nd1 N2 C28 138.3(4) . .
Nd1 O2 C1 O1 -71(3) 3_757 .
Nd1 O2 C1 C2 106(3) 3_757 .
Nd1 O1 C1 O2 1.4(6) . .
Nd1 O1 C1 C2 -176.3(3) . .
O2 C1 C2 C4 51.2(6) . .
O1 C1 C2 C4 -131.0(5) . .
O2 C1 C2 C3 172.2(4) . .
O1 C1 C2 C3 -10.0(6) . .
O2 C1 C2 C5 -66.2(5) . .
O1 C1 C2 C5 111.6(5) . .
C1 C2 C5 C6 -51.7(6) . .
C4 C2 C5 C6 -170.1(5) . .
C3 C2 C5 C6 70.1(6) . .
Nd1 O4 C7 O3 -2.4(8) 3_757 .
Nd1 O4 C7 C8 174.4(3) 3_757 .
Nd1 O3 C7 O4 31.4(7) . .
Nd1 O3 C7 C8 -145.4(3) . .
O4 C7 C8 C11 22.4(6) . .
O3 C7 C8 C11 -160.5(4) . .
O4 C7 C8 C10 -96.0(5) . .
O3 C7 C8 C10 81.0(5) . .
O4 C7 C8 C9 146.0(4) . .
O3 C7 C8 C9 -36.9(5) . .
C7 C8 C11 C12 63.4(5) . .
C10 C8 C11 C12 -179.9(4) . .
C9 C8 C11 C12 -59.4(5) . .
Nd1 O5 C13 O6 -0.9(5) . .
Nd1 O5 C13 C14 178.9(4) . .
Nd1 O6 C13 O5 1.0(5) . .
Nd1 O6 C13 C14 -178.9(4) . .
O2 Nd1 C13 O5 -80.4(3) 3_757 .
O4 Nd1 C13 O5 -3.2(3) 3_757 .
O3 Nd1 C13 O5 -150.0(2) . .
O1 Nd1 C13 O5 91.8(3) . .
O6 Nd1 C13 O5 -179.1(5) . .
N1 Nd1 C13 O5 139.0(3) . .
N2 Nd1 C13 O5 68.0(3) . .
O2 Nd1 C13 O6 98.7(3) 3_757 .
O4 Nd1 C13 O6 175.9(3) 3_757 .
O3 Nd1 C13 O6 29.0(3) . .
O1 Nd1 C13 O6 -89.1(4) . .
O5 Nd1 C13 O6 179.1(5) . .
N1 Nd1 C13 O6 -41.9(3) . .
N2 Nd1 C13 O6 -113.0(3) . .
O2 Nd1 C13 C14 136(13) 3_757 .
O4 Nd1 C13 C14 -147(13) 3_757 .
O3 Nd1 C13 C14 66(13) . .
O1 Nd1 C13 C14 -52(13) . .
O6 Nd1 C13 C14 37(13) . .
O5 Nd1 C13 C14 -144(13) . .
N1 Nd1 C13 C14 -5(13) . .
N2 Nd1 C13 C14 -76(13) . .
O5 C13 C14 C15B 8.7(13) . .
O6 C13 C14 C15B -171.5(12) . .
Nd1 C13 C14 C15B 152(13) . .
O5 C13 C14 C17B -116.8(11) . .
O6 C13 C14 C17B 63.1(11) . .
Nd1 C13 C14 C17B 27(13) . .
O5 C13 C14 C15A 177.5(5) . .
O6 C13 C14 C15A -2.7(7) . .
Nd1 C13 C14 C15A -39(13) . .
O5 C13 C14 C16A 55.2(7) . .
O6 C13 C14 C16A -124.9(5) . .
Nd1 C13 C14 C16A -161(13) . .
O5 C13 C14 C17A -57.6(6) . .
O6 C13 C14 C17A 122.3(5) . .
Nd1 C13 C14 C17A 86(13) . .
O5 C13 C14 C16B 136.7(10) . .
O6 C13 C14 C16B -43.4(10) . .
Nd1 C13 C14 C16B -80(13) . .
C15B C14 C17A C18A -160.6(14) . .
C17B C14 C17A C18A 38.0(12) . .
C15A C14 C17A C18A 68.3(9) . .
C13 C14 C17A C18A -57.4(8) . .
C16A C14 C17A C18A -174.2(7) . .
C16B C14 C17A C18A 95.5(18) . .
C15B C14 C17B C18B -56(3) . .
C15A C14 C17B C18B 174(3) . .
C13 C14 C17B C18B 65(3) . .
C16A C14 C17B C18B -102(3) . .
C17A C14 C17B C18B -38(2) . .
C16B C14 C17B C18B 170(2) . .
C23 N1 C19 C20 -0.5(7) . .
Nd1 N1 C19 C20 172.8(4) . .
N1 C19 C20 C21 -0.2(8) . .
C19 C20 C21 C22 0.1(8) . .
C20 C21 C22 C23 0.5(8) . .
C19 N1 C23 C22 1.2(7) . .
Nd1 N1 C23 C22 -172.1(4) . .
C21 C22 C23 N1 -1.2(8) . .
C28 N2 C24 C25 0.6(7) . .
Nd1 N2 C24 C25 -163.7(4) . .
N2 C24 C25 C26 -1.2(7) . .
C24 C25 C26 C27 0.5(7) . .
C25 C26 C27 C28 0.7(7) . .
C24 N2 C28 C27 0.7(7) . .
Nd1 N2 C28 C27 164.0(4) . .
C26 C27 C28 N2 -1.4(7) . .
C31 C29 C30 C31 -0.2(12) 3_656 .
C29 C30 C31 C29 0.2(12) . 3_656
